data_7246734
loop_
_publ_author_name
'Liu, Miaochang'
'Xu, Xinyue'
'Chen, Yating'
'Ding, Qiuping'
'Lei, Yunxiang'
'Wu, Huayue'
'Huang, Xiaobo'

_publ_section_title
;
 Crystal structures, dual-state emissions and polymer-based doped
 room-temperature phosphorescence of 8-benzyloxyisoquinoline derivatives
;
_journal_issue 22
_journal_name_full CrystEngComm
_journal_page_first 3264
_journal_page_last 3270
_journal_paper_doi 10.1039/D3CE00231D
_journal_volume 25
_journal_year 2023
_chemical_formula_sum 'C25 H27 N3 O'
_chemical_formula_weight 385.49
_space_group_crystal_system orthorhombic
_space_group_IT_number 56
_space_group_name_Hall '-P 2ab 2ac'
_space_group_name_H-M_alt 'P c c n'
_atom_sites_solution_hydrogens geom
_audit_creation_method SHELXL-2013
_audit_update_record
;
2023-03-03 deposited with the CCDC.	2023-04-26 downloaded from the CCDC.
;
_cell_angle_alpha 90
_cell_angle_beta 90
_cell_angle_gamma 90
_cell_formula_units_Z 8
_cell_length_a 15.3952(10)
_cell_length_b 31.5081(17)
_cell_length_c 9.8531(6)
_cell_measurement_reflns_used 3467
_cell_measurement_temperature 293(2)
_cell_measurement_theta_max 49.020
_cell_measurement_theta_min 4.695
_cell_volume 4779.5(5)
_computing_cell_refinement 'Bruker SAINT'
_computing_data_collection 'Bruker APEX2'
_computing_data_reduction 'Bruker SAINT'
_computing_molecular_graphics 'Bruker SHELXTL'
_computing_publication_material 'Bruker SHELXTL'
_computing_structure_refinement 'SHELXL-2013 (Sheldrick, 2013)'
_computing_structure_solution 'SHELXS-97 (Sheldrick 2008)'
_diffrn_ambient_temperature 293(2)
_diffrn_measured_fraction_theta_full 0.997
_diffrn_measured_fraction_theta_max 0.997
_diffrn_measurement_device_type 'Bruker APEX-II CCD'
_diffrn_measurement_method '\f and \w scans'
_diffrn_radiation_type MoK\a
_diffrn_radiation_wavelength 0.71073
_diffrn_reflns_av_R_equivalents 0.0535
_diffrn_reflns_av_unetI/netI 0.0480
_diffrn_reflns_Laue_measured_fraction_full 0.997
_diffrn_reflns_Laue_measured_fraction_max 0.997
_diffrn_reflns_limit_h_max 16
_diffrn_reflns_limit_h_min -18
_diffrn_reflns_limit_k_max 38
_diffrn_reflns_limit_k_min -33
_diffrn_reflns_limit_l_max 11
_diffrn_reflns_limit_l_min -11
_diffrn_reflns_number 21207
_diffrn_reflns_point_group_measured_fraction_full 0.997
_diffrn_reflns_point_group_measured_fraction_max 0.997
_diffrn_reflns_theta_full 25.242
_diffrn_reflns_theta_max 25.496
_diffrn_reflns_theta_min 2.538
_exptl_absorpt_coefficient_mu 0.066
_exptl_absorpt_correction_T_max 0.7456
_exptl_absorpt_correction_T_min 0.6608
_exptl_absorpt_correction_type multi-scan
_exptl_absorpt_process_details sadabs
_exptl_crystal_colour colorless
_exptl_crystal_density_diffrn 1.071
_exptl_crystal_description prismatic
_exptl_crystal_F_000 1648
_exptl_crystal_size_max 0.200
_exptl_crystal_size_mid 0.130
_exptl_crystal_size_min 0.070
_platon_squeeze_details
;
;
_refine_diff_density_max 0.224
_refine_diff_density_min -0.137
_refine_diff_density_rms 0.048
_refine_ls_extinction_coef 0.0105(14)
_refine_ls_extinction_expression Fc^*^=kFc[1+0.001xFc^2^\l^3^/sin(2\q)]^-1/4^
_refine_ls_extinction_method SHELXL
_refine_ls_goodness_of_fit_ref 1.030
_refine_ls_hydrogen_treatment constr
_refine_ls_matrix_type full
_refine_ls_number_parameters 266
_refine_ls_number_reflns 4433
_refine_ls_number_restraints 0
_refine_ls_restrained_S_all 1.030
_refine_ls_R_factor_all 0.1147
_refine_ls_R_factor_gt 0.0641
_refine_ls_shift/su_max 0.000
_refine_ls_shift/su_mean 0.000
_refine_ls_structure_factor_coef Fsqd
_refine_ls_weighting_details 'w=1/[\s^2^(Fo^2^)+(0.0952P)^2^] where P=(Fo^2^+2Fc^2^)/3'
_refine_ls_weighting_scheme calc
_refine_ls_wR_factor_gt 0.1607
_refine_ls_wR_factor_ref 0.1887
_reflns_Friedel_coverage 0.000
_reflns_number_gt 2513
_reflns_number_total 4433
_reflns_threshold_expression 'I > 2\s(I)'
_cod_data_source_file d3ce00231d2.cif
_cod_data_source_block dd18307
_cod_depositor_comments 'Adding full bibliography for 7246730--7246739.cif.'
_cod_database_code 7246734
_shelx_space_group_comment
; 
The symmetry employed for this shelxl refinement is uniquely defined 
by the following loop, which should always be used as a source of 
symmetry information in preference to the above space-group names. 
They are only intended as comments. 
;
_shelx_estimated_absorpt_t_min 0.987
_shelx_estimated_absorpt_t_max 0.995
_shelxl_version_number 2013-4

loop_
_space_group_symop_operation_xyz
'x, y, z'
'-x+1/2, -y+1/2, z'
'-x, y+1/2, -z+1/2'
'x+1/2, -y, -z+1/2'
'-x, -y, -z'
'x-1/2, y-1/2, -z'
'x, -y-1/2, z-1/2'
'-x-1/2, y, z-1/2'

loop_
_atom_site_label
_atom_site_type_symbol
_atom_site_fract_x
_atom_site_fract_y
_atom_site_fract_z
_atom_site_U_iso_or_equiv
_atom_site_adp_type
_atom_site_occupancy
_atom_site_site_symmetry_order
_atom_site_calc_flag
_atom_site_refinement_flags_posn
_atom_site_refinement_flags_adp
_atom_site_refinement_flags_occupancy
_atom_site_disorder_assembly
_atom_site_disorder_group
O1 O 0.55264(10) 0.59657(5) 0.54989(14) 0.0554(5) Uani 1 1 d . . . . .
N1 N 0.81003(14) 0.63959(6) 0.4345(2) 0.0634(6) Uani 1 1 d . . . . .
N2 N 0.66530(13) 0.65896(6) 0.43577(19) 0.0579(5) Uani 1 1 d . . . . .
N3 N 0.46636(18) 0.52121(8) 0.7570(3) 0.0996(9) Uani 1 1 d . . . . .
C1 C 0.87780(16) 0.61559(9) 0.4779(3) 0.0649(7) Uani 1 1 d . . . . .
C2 C 0.86773(16) 0.58420(8) 0.5705(3) 0.0638(7) Uani 1 1 d . . . . .
H2 H 0.9161 0.5697 0.6029 0.077 Uiso 1 1 calc R U . . .
C3 C 0.78454(15) 0.57345(7) 0.6178(2) 0.0563(6) Uani 1 1 d . . . . .
C4 C 0.77208(17) 0.53970(7) 0.7116(2) 0.0634(7) Uani 1 1 d . . . . .
H4 H 0.8207 0.5257 0.7453 0.076 Uiso 1 1 calc R U . . .
C5 C 0.69240(17) 0.52700(7) 0.7543(2) 0.0603(7) Uani 1 1 d . . . . .
C6 C 0.61985(16) 0.54747(7) 0.6943(2) 0.0568(6) Uani 1 1 d . . . . .
C7 C 0.62884(15) 0.58046(7) 0.6020(2) 0.0504(6) Uani 1 1 d . . . . .
C8 C 0.71149(14) 0.59599(7) 0.5663(2) 0.0509(6) Uani 1 1 d . . . . .
C9 C 0.73108(16) 0.63157(7) 0.4784(2) 0.0539(6) Uani 1 1 d . . . . .
C10 C 0.96515(17) 0.62812(10) 0.4222(3) 0.0854(9) Uani 1 1 d . . . . .
H10A H 0.9638 0.6268 0.3249 0.128 Uiso 1 1 calc R U . . .
H10B H 1.0087 0.6090 0.4558 0.128 Uiso 1 1 calc R U . . .
H10C H 0.9787 0.6565 0.4504 0.128 Uiso 1 1 calc R U . . .
C11 C 0.6801(2) 0.49198(8) 0.8557(3) 0.0842(9) Uani 1 1 d . . . . .
H11A H 0.6472 0.5024 0.9314 0.126 Uiso 1 1 calc R U . . .
H11B H 0.7358 0.4823 0.8866 0.126 Uiso 1 1 calc R U . . .
H11C H 0.6495 0.4689 0.8138 0.126 Uiso 1 1 calc R U . . .
C12 C 0.5333(2) 0.53321(8) 0.7281(3) 0.0695(7) Uani 1 1 d . . . . .
C13 C 0.62318(17) 0.68289(8) 0.5452(3) 0.0685(7) Uani 1 1 d . . . . .
H13A H 0.6633 0.7039 0.5804 0.082 Uiso 1 1 calc R U . . .
H13B H 0.6083 0.6637 0.6186 0.082 Uiso 1 1 calc R U . . .
C14 C 0.54249(18) 0.70462(9) 0.4954(3) 0.0843(9) Uani 1 1 d . . . . .
H14A H 0.5179 0.7216 0.5681 0.101 Uiso 1 1 calc R U . . .
H14B H 0.4999 0.6835 0.4694 0.101 Uiso 1 1 calc R U . . .
C15 C 0.5625(2) 0.73320(9) 0.3737(4) 0.1041(11) Uani 1 1 d . . . . .
H15A H 0.5089 0.7445 0.3369 0.125 Uiso 1 1 calc R U . . .
H15B H 0.5983 0.7569 0.4027 0.125 Uiso 1 1 calc R U . . .
C16 C 0.6096(2) 0.70824(10) 0.2658(3) 0.0929(10) Uani 1 1 d . . . . .
H16A H 0.5708 0.6869 0.2286 0.111 Uiso 1 1 calc R U . . .
H16B H 0.6263 0.7272 0.1926 0.111 Uiso 1 1 calc R U . . .
C17 C 0.68904(19) 0.68693(8) 0.3216(3) 0.0774(8) Uani 1 1 d . . . . .
H17A H 0.7167 0.6704 0.2508 0.093 Uiso 1 1 calc R U . . .
H17B H 0.7300 0.7082 0.3524 0.093 Uiso 1 1 calc R U . . .
C18 C 0.53153(16) 0.57914(9) 0.4177(2) 0.0738(8) Uani 1 1 d . . . . .
H18A H 0.5359 0.5484 0.4201 0.089 Uiso 1 1 calc R U . . .
H18B H 0.5721 0.5897 0.3504 0.089 Uiso 1 1 calc R U . . .
C19 C 0.44108(15) 0.59198(8) 0.3805(2) 0.0602(6) Uani 1 1 d . . . . .
C20 C 0.3706(2) 0.57720(10) 0.4500(3) 0.0843(9) Uani 1 1 d . . . . .
H20 H 0.3791 0.5589 0.5228 0.101 Uiso 1 1 calc R U . . .
C21 C 0.28733(19) 0.58869(11) 0.4149(3) 0.0884(9) Uani 1 1 d . . . . .
H21 H 0.2408 0.5780 0.4643 0.106 Uiso 1 1 calc R U . . .
C22 C 0.27181(17) 0.61551(10) 0.3088(3) 0.0735(8) Uani 1 1 d . . . . .
C23 C 0.34295(19) 0.62984(9) 0.2378(3) 0.0798(8) Uani 1 1 d . . . . .
H23 H 0.3346 0.6478 0.1641 0.096 Uiso 1 1 calc R U . . .
C24 C 0.42605(17) 0.61822(9) 0.2730(3) 0.0712(7) Uani 1 1 d . . . . .
H24 H 0.4727 0.6284 0.2227 0.085 Uiso 1 1 calc R U . . .
C25 C 0.1797(2) 0.62903(13) 0.2719(4) 0.1150(12) Uani 1 1 d . . . . .
H25A H 0.1585 0.6487 0.3385 0.172 Uiso 1 1 calc R U . . .
H25B H 0.1426 0.6045 0.2697 0.172 Uiso 1 1 calc R U . . .
H25C H 0.1799 0.6424 0.1843 0.172 Uiso 1 1 calc R U . . .

loop_
_atom_site_aniso_label
_atom_site_aniso_U_11
_atom_site_aniso_U_22
_atom_site_aniso_U_33
_atom_site_aniso_U_23
_atom_site_aniso_U_13
_atom_site_aniso_U_12
O1 0.0571(10) 0.0581(9) 0.0509(9) -0.0038(7) -0.0029(7) 0.0038(8)
N1 0.0620(15) 0.0664(13) 0.0618(13) -0.0022(10) 0.0025(11) -0.0069(11)
N2 0.0661(13) 0.0491(11) 0.0587(12) 0.0031(9) 0.0026(10) 0.0033(10)
N3 0.0903(19) 0.0902(17) 0.118(2) 0.0133(15) 0.0117(16) -0.0264(15)
C1 0.0559(16) 0.0782(18) 0.0607(16) -0.0155(14) 0.0013(13) -0.0056(14)
C2 0.0540(16) 0.0703(16) 0.0672(16) -0.0100(14) -0.0077(13) 0.0041(13)
C3 0.0625(16) 0.0504(13) 0.0560(14) -0.0091(11) -0.0094(12) 0.0025(11)
C4 0.0746(18) 0.0517(14) 0.0640(15) -0.0029(12) -0.0191(14) 0.0109(12)
C5 0.0747(18) 0.0459(13) 0.0604(15) -0.0010(11) -0.0102(13) 0.0014(12)
C6 0.0661(16) 0.0469(12) 0.0575(14) -0.0042(11) -0.0011(12) -0.0052(11)
C7 0.0565(15) 0.0447(12) 0.0499(13) -0.0059(10) -0.0042(11) 0.0048(11)
C8 0.0557(15) 0.0466(12) 0.0503(13) -0.0038(10) -0.0022(11) 0.0007(11)
C9 0.0623(16) 0.0496(13) 0.0497(13) -0.0049(11) -0.0022(12) -0.0023(11)
C10 0.0655(19) 0.111(2) 0.0799(19) -0.0094(17) 0.0095(14) -0.0125(16)
C11 0.116(2) 0.0575(15) 0.0791(19) 0.0144(14) -0.0151(17) -0.0037(15)
C12 0.083(2) 0.0561(15) 0.0697(17) 0.0039(13) -0.0008(15) -0.0099(14)
C13 0.0750(18) 0.0540(14) 0.0764(18) -0.0101(13) -0.0047(14) 0.0055(13)
C14 0.083(2) 0.0682(18) 0.102(2) -0.0173(17) -0.0093(18) 0.0175(15)
C15 0.106(3) 0.0652(18) 0.141(3) 0.019(2) -0.030(2) 0.0119(17)
C16 0.110(2) 0.0724(18) 0.096(2) 0.0291(18) -0.0118(19) 0.0029(17)
C17 0.089(2) 0.0639(15) 0.0792(18) 0.0183(14) -0.0017(16) -0.0048(14)
C18 0.0681(18) 0.0919(19) 0.0614(16) -0.0239(14) -0.0080(13) 0.0097(14)
C19 0.0540(16) 0.0723(16) 0.0542(14) -0.0102(13) -0.0006(12) -0.0017(12)
C20 0.083(2) 0.102(2) 0.0677(18) 0.0181(16) 0.0044(16) 0.0029(17)
C21 0.064(2) 0.117(2) 0.084(2) 0.0160(19) 0.0136(16) -0.0047(17)
C22 0.0539(17) 0.094(2) 0.0724(18) -0.0101(16) 0.0009(14) 0.0016(14)
C23 0.074(2) 0.0904(19) 0.0751(19) 0.0127(15) -0.0085(16) 0.0008(15)
C24 0.0594(18) 0.0863(18) 0.0680(17) 0.0014(15) 0.0016(13) -0.0094(14)
C25 0.071(2) 0.154(3) 0.120(3) -0.006(2) -0.0072(19) 0.018(2)

loop_
_atom_type_symbol
_atom_type_description
_atom_type_scat_dispersion_real
_atom_type_scat_dispersion_imag
_atom_type_scat_source
C C 0.0033 0.0016 'International Tables Vol C Tables 4.2.6.8 and 6.1.1.4'
H H 0.0000 0.0000 'International Tables Vol C Tables 4.2.6.8 and 6.1.1.4'
N N 0.0061 0.0033 'International Tables Vol C Tables 4.2.6.8 and 6.1.1.4'
O O 0.0106 0.0060 'International Tables Vol C Tables 4.2.6.8 and 6.1.1.4'

loop_
_geom_angle_atom_site_label_1
_geom_angle_atom_site_label_2
_geom_angle_atom_site_label_3
_geom_angle
_geom_angle_site_symmetry_1
_geom_angle_site_symmetry_3
_geom_angle_publ_flag
C7 O1 C18 112.72(17) . . ?
C9 N1 C1 120.0(2) . . ?
C9 N2 C13 114.69(18) . . ?
C9 N2 C17 114.8(2) . . ?
C13 N2 C17 111.29(19) . . ?
C2 C1 N1 122.1(2) . . ?
C2 C1 C10 122.6(3) . . ?
N1 C1 C10 115.2(2) . . ?
C1 C2 C3 120.3(2) . . ?
C1 C2 H2 119.9 . . ?
C3 C2 H2 119.9 . . ?
C2 C3 C4 121.3(2) . . ?
C2 C3 C8 118.8(2) . . ?
C4 C3 C8 119.9(2) . . ?
C5 C4 C3 122.9(2) . . ?
C5 C4 H4 118.5 . . ?
C3 C4 H4 118.5 . . ?
C4 C5 C6 116.6(2) . . ?
C4 C5 C11 122.5(2) . . ?
C6 C5 C11 120.9(2) . . ?
C7 C6 C5 122.3(2) . . ?
C7 C6 C12 118.4(2) . . ?
C5 C6 C12 119.2(2) . . ?
O1 C7 C6 115.8(2) . . ?
O1 C7 C8 123.2(2) . . ?
C6 C7 C8 121.0(2) . . ?
C7 C8 C3 116.8(2) . . ?
C7 C8 C9 127.4(2) . . ?
C3 C8 C9 115.8(2) . . ?
N1 C9 N2 117.0(2) . . ?
N1 C9 C8 122.5(2) . . ?
N2 C9 C8 120.5(2) . . ?
C1 C10 H10A 109.5 . . ?
C1 C10 H10B 109.5 . . ?
H10A C10 H10B 109.5 . . ?
C1 C10 H10C 109.5 . . ?
H10A C10 H10C 109.5 . . ?
H10B C10 H10C 109.5 . . ?
C5 C11 H11A 109.5 . . ?
C5 C11 H11B 109.5 . . ?
H11A C11 H11B 109.5 . . ?
C5 C11 H11C 109.5 . . ?
H11A C11 H11C 109.5 . . ?
H11B C11 H11C 109.5 . . ?
N3 C12 C6 178.1(3) . . ?
N2 C13 C14 111.1(2) . . ?
N2 C13 H13A 109.4 . . ?
C14 C13 H13A 109.4 . . ?
N2 C13 H13B 109.4 . . ?
C14 C13 H13B 109.4 . . ?
H13A C13 H13B 108.0 . . ?
C13 C14 C15 110.9(3) . . ?
C13 C14 H14A 109.5 . . ?
C15 C14 H14A 109.5 . . ?
C13 C14 H14B 109.5 . . ?
C15 C14 H14B 109.5 . . ?
H14A C14 H14B 108.0 . . ?
C16 C15 C14 110.0(2) . . ?
C16 C15 H15A 109.7 . . ?
C14 C15 H15A 109.7 . . ?
C16 C15 H15B 109.7 . . ?
C14 C15 H15B 109.7 . . ?
H15A C15 H15B 108.2 . . ?
C17 C16 C15 111.5(3) . . ?
C17 C16 H16A 109.3 . . ?
C15 C16 H16A 109.3 . . ?
C17 C16 H16B 109.3 . . ?
C15 C16 H16B 109.3 . . ?
H16A C16 H16B 108.0 . . ?
N2 C17 C16 110.2(2) . . ?
N2 C17 H17A 109.6 . . ?
C16 C17 H17A 109.6 . . ?
N2 C17 H17B 109.6 . . ?
C16 C17 H17B 109.6 . . ?
H17A C17 H17B 108.1 . . ?
O1 C18 C19 109.0(2) . . ?
O1 C18 H18A 109.9 . . ?
C19 C18 H18A 109.9 . . ?
O1 C18 H18B 109.9 . . ?
C19 C18 H18B 109.9 . . ?
H18A C18 H18B 108.3 . . ?
C24 C19 C20 117.5(2) . . ?
C24 C19 C18 120.8(2) . . ?
C20 C19 C18 121.7(3) . . ?
C19 C20 C21 121.7(3) . . ?
C19 C20 H20 119.2 . . ?
C21 C20 H20 119.2 . . ?
C22 C21 C20 121.2(3) . . ?
C22 C21 H21 119.4 . . ?
C20 C21 H21 119.4 . . ?
C21 C22 C23 116.9(3) . . ?
C21 C22 C25 121.2(3) . . ?
C23 C22 C25 121.8(3) . . ?
C24 C23 C22 121.7(3) . . ?
C24 C23 H23 119.2 . . ?
C22 C23 H23 119.2 . . ?
C19 C24 C23 121.0(2) . . ?
C19 C24 H24 119.5 . . ?
C23 C24 H24 119.5 . . ?
C22 C25 H25A 109.5 . . ?
C22 C25 H25B 109.5 . . ?
H25A C25 H25B 109.5 . . ?
C22 C25 H25C 109.5 . . ?
H25A C25 H25C 109.5 . . ?
H25B C25 H25C 109.5 . . ?

loop_
_geom_bond_atom_site_label_1
_geom_bond_atom_site_label_2
_geom_bond_distance
_geom_bond_site_symmetry_2
_geom_bond_publ_flag
O1 C7 1.378(3) . ?
O1 C18 1.451(3) . ?
N1 C9 1.315(3) . ?
N1 C1 1.358(3) . ?
N2 C9 1.395(3) . ?
N2 C13 1.467(3) . ?
N2 C17 1.475(3) . ?
N3 C12 1.134(3) . ?
C1 C2 1.355(4) . ?
C1 C10 1.505(3) . ?
C2 C3 1.404(3) . ?
C2 H2 0.9300 . ?
C3 C4 1.422(3) . ?
C3 C8 1.424(3) . ?
C4 C5 1.357(3) . ?
C4 H4 0.9300 . ?
C5 C6 1.419(3) . ?
C5 C11 1.500(3) . ?
C6 C7 1.388(3) . ?
C6 C12 1.445(4) . ?
C7 C8 1.408(3) . ?
C8 C9 1.448(3) . ?
C10 H10A 0.9600 . ?
C10 H10B 0.9600 . ?
C10 H10C 0.9600 . ?
C11 H11A 0.9600 . ?
C11 H11B 0.9600 . ?
C11 H11C 0.9600 . ?
C13 C14 1.501(4) . ?
C13 H13A 0.9700 . ?
C13 H13B 0.9700 . ?
C14 C15 1.531(4) . ?
C14 H14A 0.9700 . ?
C14 H14B 0.9700 . ?
C15 C16 1.508(4) . ?
C15 H15A 0.9700 . ?
C15 H15B 0.9700 . ?
C16 C17 1.500(4) . ?
C16 H16A 0.9700 . ?
C16 H16B 0.9700 . ?
C17 H17A 0.9700 . ?
C17 H17B 0.9700 . ?
C18 C19 1.496(3) . ?
C18 H18A 0.9700 . ?
C18 H18B 0.9700 . ?
C19 C24 1.364(3) . ?
C19 C20 1.365(4) . ?
C20 C21 1.376(4) . ?
C20 H20 0.9300 . ?
C21 C22 1.365(4) . ?
C21 H21 0.9300 . ?
C22 C23 1.376(4) . ?
C22 C25 1.525(4) . ?
C23 C24 1.375(4) . ?
C23 H23 0.9300 . ?
C24 H24 0.9300 . ?
C25 H25A 0.9600 . ?
C25 H25B 0.9600 . ?
C25 H25C 0.9600 . ?

loop_
_geom_torsion_atom_site_label_1
_geom_torsion_atom_site_label_2
_geom_torsion_atom_site_label_3
_geom_torsion_atom_site_label_4
_geom_torsion
_geom_torsion_site_symmetry_1
_geom_torsion_site_symmetry_2
_geom_torsion_site_symmetry_3
_geom_torsion_site_symmetry_4
_geom_torsion_publ_flag
C9 N1 C1 C2 -2.8(4) . . . . ?
C9 N1 C1 C10 -179.2(2) . . . . ?
N1 C1 C2 C3 4.6(4) . . . . ?
C10 C1 C2 C3 -179.2(2) . . . . ?
C1 C2 C3 C4 177.9(2) . . . . ?
C1 C2 C3 C8 0.3(4) . . . . ?
C2 C3 C4 C5 -176.6(2) . . . . ?
C8 C3 C4 C5 1.0(3) . . . . ?
C3 C4 C5 C6 3.7(3) . . . . ?
C3 C4 C5 C11 -178.6(2) . . . . ?
C4 C5 C6 C7 -3.5(3) . . . . ?
C11 C5 C6 C7 178.8(2) . . . . ?
C4 C5 C6 C12 175.5(2) . . . . ?
C11 C5 C6 C12 -2.2(3) . . . . ?
C18 O1 C7 C6 -97.9(2) . . . . ?
C18 O1 C7 C8 82.4(3) . . . . ?
C5 C6 C7 O1 178.57(19) . . . . ?
C12 C6 C7 O1 -0.4(3) . . . . ?
C5 C6 C7 C8 -1.7(3) . . . . ?
C12 C6 C7 C8 179.3(2) . . . . ?
O1 C7 C8 C3 -173.90(18) . . . . ?
C6 C7 C8 C3 6.4(3) . . . . ?
O1 C7 C8 C9 3.6(4) . . . . ?
C6 C7 C8 C9 -176.1(2) . . . . ?
C2 C3 C8 C7 171.57(19) . . . . ?
C4 C3 C8 C7 -6.1(3) . . . . ?
C2 C3 C8 C9 -6.2(3) . . . . ?
C4 C3 C8 C9 176.09(19) . . . . ?
C1 N1 C9 N2 176.4(2) . . . . ?
C1 N1 C9 C8 -4.0(3) . . . . ?
C13 N2 C9 N1 -116.6(2) . . . . ?
C17 N2 C9 N1 14.1(3) . . . . ?
C13 N2 C9 C8 63.8(3) . . . . ?
C17 N2 C9 C8 -165.5(2) . . . . ?
C7 C8 C9 N1 -169.2(2) . . . . ?
C3 C8 C9 N1 8.3(3) . . . . ?
C7 C8 C9 N2 10.4(3) . . . . ?
C3 C8 C9 N2 -172.07(19) . . . . ?
C9 N2 C13 C14 -168.6(2) . . . . ?
C17 N2 C13 C14 59.0(3) . . . . ?
N2 C13 C14 C15 -55.7(3) . . . . ?
C13 C14 C15 C16 53.1(3) . . . . ?
C14 C15 C16 C17 -54.2(3) . . . . ?
C9 N2 C17 C16 168.3(2) . . . . ?
C13 N2 C17 C16 -59.3(3) . . . . ?
C15 C16 C17 N2 57.3(3) . . . . ?
C7 O1 C18 C19 169.7(2) . . . . ?
O1 C18 C19 C24 114.7(3) . . . . ?
O1 C18 C19 C20 -67.0(3) . . . . ?
C24 C19 C20 C21 -1.0(4) . . . . ?
C18 C19 C20 C21 -179.3(3) . . . . ?
C19 C20 C21 C22 -0.1(5) . . . . ?
C20 C21 C22 C23 1.0(5) . . . . ?
C20 C21 C22 C25 -178.6(3) . . . . ?
C21 C22 C23 C24 -0.9(4) . . . . ?
C25 C22 C23 C24 178.7(3) . . . . ?
C20 C19 C24 C23 1.1(4) . . . . ?
C18 C19 C24 C23 179.5(2) . . . . ?
C22 C23 C24 C19 -0.2(4) . . . . ?

loop_
_platon_squeeze_void_nr
_platon_squeeze_void_average_x
_platon_squeeze_void_average_y
_platon_squeeze_void_average_z
_platon_squeeze_void_volume
_platon_squeeze_void_count_electrons
_platon_squeeze_void_content
1 0.750 0.250 -0.024 299 22 ' '
2 0.250 0.750 -0.048 299 22 ' '
